data_4107600
loop_
_publ_author_name
'Kai Abersfelder'
'David Scheschkewitz'

_publ_contact_author_address
;
Dr. David Scheschkewitz
Institute for Inorganic Chemistry
Julius-Maximilians-University
Am Hubland
97074 W\"urzburg
GERMANY
;
_publ_contact_author_email scheschkewitz@mail.uni-wuerzburg.de
_publ_contact_author_fax +49-931-888-4623
_publ_contact_author_name 'Dr. David Scheschkewitz'
_publ_contact_author_phone +49-931-888-4788
_publ_section_title
;
 Syntheses of Trisila Analogues of Allyl Chlorides and Their
 Transformations to Chlorocyclotrisilanes, Cyclotrisilanides, and a
 Trisilaindane
;
_journal_name_full 'Journal of the American Chemical Society'
_journal_page_first 4114
_journal_page_last 4121
_journal_paper_doi 10.1021/ja711169w
_journal_volume 130
_journal_year 2008
_chemical_formula_moiety 'C57 H79 Cl Si3, 3(C6 H12)'
_chemical_formula_sum 'C75 H115 Cl Si3'
_chemical_formula_weight 1136.39
_chemical_name_common Trisilaindane
_chemical_name_systematic
; 
 rac-trans-1-Chloro-1-Phenyl-2,2,3-tris(2',4',6'-
 triisopropylphenyl)-1,2,3-trisilaindane 
;
_space_group_IT_number 2
_symmetry_cell_setting triclinic
_symmetry_space_group_name_Hall '-P 1'
_symmetry_space_group_name_H-M 'P -1'
_atom_sites_solution_hydrogens geom
_atom_sites_solution_primary direct
_atom_sites_solution_secondary difmap
_audit_creation_method SHELXL-97
_cell_angle_alpha 78.6948(14)
_cell_angle_beta 75.7526(13)
_cell_angle_gamma 76.4736(13)
_cell_formula_units_Z 2
_cell_length_a 13.3185(8)
_cell_length_b 15.7123(9)
_cell_length_c 18.0837(11)
_cell_measurement_reflns_used 7243
_cell_measurement_temperature 173(2)
_cell_measurement_theta_max 25.81
_cell_measurement_theta_min 2.26
_cell_volume 3527.4(4)
_computing_cell_refinement 'Bruker SMART'
_computing_data_collection 'Bruker SMART'
_computing_data_reduction 'Bruker SAINT'
_computing_molecular_graphics ORTEP
_computing_publication_material POV-RAY
_computing_structure_refinement 'Bruker SHELXTL'
_computing_structure_solution 'Bruker SHELXTL'
_diffrn_ambient_temperature 173(2)
_diffrn_measured_fraction_theta_full 0.996
_diffrn_measured_fraction_theta_max 0.996
_diffrn_measurement_device_type 'CCD area detector'
_diffrn_measurement_method 'phi and omega scans'
_diffrn_radiation_monochromator graphite
_diffrn_radiation_source 'sealed tube'
_diffrn_radiation_type MoK\a
_diffrn_radiation_wavelength 0.71073
_diffrn_reflns_av_R_equivalents 0.0357
_diffrn_reflns_av_sigmaI/netI 0.0516
_diffrn_reflns_limit_h_max 15
_diffrn_reflns_limit_h_min -15
_diffrn_reflns_limit_k_max 18
_diffrn_reflns_limit_k_min -18
_diffrn_reflns_limit_l_max 21
_diffrn_reflns_limit_l_min -21
_diffrn_reflns_number 28117
_diffrn_reflns_theta_full 25.03
_diffrn_reflns_theta_max 25.03
_diffrn_reflns_theta_min 1.61
_exptl_absorpt_coefficient_mu 0.144
_exptl_absorpt_correction_T_max 0.99
_exptl_absorpt_correction_T_min 0.85402
_exptl_absorpt_correction_type multi-scan
_exptl_absorpt_process_details SADABS
_exptl_crystal_colour colorless
_exptl_crystal_density_diffrn 1.070
_exptl_crystal_description plate
_exptl_crystal_F_000 1248
_exptl_crystal_size_max 0.368
_exptl_crystal_size_mid 0.240
_exptl_crystal_size_min 0.090
_refine_diff_density_max 0.604
_refine_diff_density_min -0.233
_refine_diff_density_rms 0.055
_refine_ls_extinction_method none
_refine_ls_goodness_of_fit_ref 1.107
_refine_ls_hydrogen_treatment mixed
_refine_ls_matrix_type full
_refine_ls_number_parameters 819
_refine_ls_number_reflns 12409
_refine_ls_number_restraints 12
_refine_ls_restrained_S_all 1.107
_refine_ls_R_factor_all 0.0856
_refine_ls_R_factor_gt 0.0696
_refine_ls_shift/su_max 0.000
_refine_ls_shift/su_mean 0.000
_refine_ls_structure_factor_coef Fsqd
_refine_ls_weighting_details 'calc w=1/[\s^2^(Fo^2^)+(0.0724P)^2^+2.1252P] where P=(Fo^2^+2Fc^2^)/3'
_refine_ls_weighting_scheme calc
_refine_ls_wR_factor_gt 0.1580
_refine_ls_wR_factor_ref 0.1660
_reflns_number_gt 10063
_reflns_number_total 12409
_reflns_threshold_expression >2sigma(I)
_cod_data_source_file ja711169w-file008.cif
_cod_data_source_block Trisilaindan
_cod_database_code 4107600

loop_
_symmetry_equiv_pos_as_xyz
'x, y, z'
'-x, -y, -z'

loop_
_atom_site_label
_atom_site_type_symbol
_atom_site_fract_x
_atom_site_fract_y
_atom_site_fract_z
_atom_site_U_iso_or_equiv
_atom_site_adp_type
_atom_site_occupancy
_atom_site_symmetry_multiplicity
_atom_site_calc_flag
_atom_site_refinement_flags
_atom_site_disorder_assembly
_atom_site_disorder_group
Si1 Si 0.11761(5) 0.85927(5) 0.19684(4) 0.02530(18) Uani 1 1 d . . .
H1 H 0.0894(19) 0.7868(16) 0.1856(14) 0.022(7) Uiso 1 1 d . . .
Si2 Si 0.26423(5) 0.80919(4) 0.26026(4) 0.02149(17) Uani 1 1 d . . .
Si3 Si 0.36722(5) 0.78541(5) 0.13611(4) 0.02393(18) Uani 1 1 d . . .
Cl1 Cl 0.34089(6) 0.66140(5) 0.13175(4) 0.0392(2) Uani 1 1 d . . .
C1 C 0.2923(2) 0.86467(17) 0.06742(15) 0.0271(6) Uani 1 1 d . . .
C2 C 0.1849(2) 0.89908(17) 0.09484(16) 0.0292(6) Uani 1 1 d . . .
C3 C 0.1265(2) 0.9518(2) 0.04213(18) 0.0428(8) Uani 1 1 d . . .
H3A H 0.0543 0.9767 0.0599 0.051 Uiso 1 1 calc R . .
C4 C 0.1719(3) 0.9684(2) -0.03524(19) 0.0465(8) Uani 1 1 d . . .
H4A H 0.1306 1.0040 -0.0702 0.056 Uiso 1 1 calc R . .
C5 C 0.2765(2) 0.9338(2) -0.06188(18) 0.0408(7) Uani 1 1 d . . .
H5A H 0.3074 0.9452 -0.1152 0.049 Uiso 1 1 calc R . .
C6 C 0.3364(2) 0.88236(19) -0.01127(16) 0.0336(6) Uani 1 1 d . . .
H6A H 0.4087 0.8586 -0.0300 0.040 Uiso 1 1 calc R . .
C7 C 0.5135(2) 0.77619(18) 0.09981(15) 0.0293(6) Uani 1 1 d . . .
C8 C 0.5827(2) 0.6954(2) 0.10846(18) 0.0434(8) Uani 1 1 d . . .
H8A H 0.5558 0.6437 0.1329 0.052 Uiso 1 1 calc R . .
C9 C 0.6908(3) 0.6896(3) 0.0817(2) 0.0604(10) Uani 1 1 d . . .
H9A H 0.7372 0.6340 0.0882 0.073 Uiso 1 1 calc R . .
C10 C 0.7312(3) 0.7633(3) 0.0462(2) 0.0587(10) Uani 1 1 d . . .
H10A H 0.8053 0.7587 0.0285 0.070 Uiso 1 1 calc R . .
C11 C 0.6645(2) 0.8440(2) 0.03601(18) 0.0466(8) Uani 1 1 d . . .
H11A H 0.6922 0.8952 0.0110 0.056 Uiso 1 1 calc R . .
C12 C 0.5570(2) 0.8500(2) 0.06253(16) 0.0356(7) Uani 1 1 d . . .
H12A H 0.5113 0.9059 0.0552 0.043 Uiso 1 1 calc R . .
C16 C -0.0085(2) 0.94068(18) 0.23170(16) 0.0303(6) Uani 1 1 d . A .
C17 C -0.1073(2) 0.91313(19) 0.25775(16) 0.0330(7) Uani 1 1 d . . .
C18 C -0.1985(2) 0.9757(2) 0.27650(19) 0.0446(8) Uani 1 1 d . A .
H18A H -0.2641 0.9566 0.2932 0.054 Uiso 1 1 calc R . .
C19 C -0.1981(2) 1.0642(2) 0.2719(2) 0.0490(9) Uani 1 1 d . . .
C20 C -0.1016(2) 1.0903(2) 0.2477(2) 0.0456(8) Uani 1 1 d . A .
H20A H -0.0996 1.1511 0.2442 0.055 Uiso 1 1 calc R . .
C21 C -0.0074(2) 1.03097(19) 0.22805(18) 0.0367(7) Uani 1 1 d . . .
C22 C -0.1201(2) 0.8185(2) 0.26446(17) 0.0368(7) Uani 1 1 d . . .
H22A H -0.0503 0.7793 0.2689 0.044 Uiso 1 1 calc R . .
C23 C -0.1481(3) 0.8035(2) 0.1918(2) 0.0514(9) Uani 1 1 d . . .
H23A H -0.0930 0.8179 0.1469 0.077 Uiso 1 1 calc R . .
H23B H -0.2160 0.8416 0.1855 0.077 Uiso 1 1 calc R . .
H23C H -0.1531 0.7414 0.1963 0.077 Uiso 1 1 calc R . .
C24 C -0.2014(2) 0.7904(2) 0.3360(2) 0.0530(9) Uani 1 1 d . . .
H24A H -0.1839 0.8023 0.3821 0.080 Uiso 1 1 calc R . .
H24B H -0.2001 0.7270 0.3405 0.080 Uiso 1 1 calc R . .
H24C H -0.2720 0.8239 0.3312 0.080 Uiso 1 1 calc R . .
C25 C -0.3024(5) 1.1249(6) 0.2969(4) 0.0500(18) Uani 0.82(2) 1 d P A 1
H25A H -0.3599 1.0918 0.3019 0.060 Uiso 0.82(2) 1 calc PR A 1
C26 C -0.3210(8) 1.2061(7) 0.2405(4) 0.084(3) Uani 0.82(2) 1 d P A 1
H26A H -0.3140 1.1897 0.1896 0.126 Uiso 0.82(2) 1 calc PR A 1
H26B H -0.2689 1.2423 0.2375 0.126 Uiso 0.82(2) 1 calc PR A 1
H26C H -0.3923 1.2400 0.2570 0.126 Uiso 0.82(2) 1 calc PR A 1
C27 C -0.3093(8) 1.1490(8) 0.3763(5) 0.079(3) Uani 0.82(2) 1 d P A 1
H27A H -0.2998 1.0947 0.4135 0.118 Uiso 0.82(2) 1 calc PR A 1
H27B H -0.3787 1.1857 0.3932 0.118 Uiso 0.82(2) 1 calc PR A 1
H27C H -0.2539 1.1819 0.3731 0.118 Uiso 0.82(2) 1 calc PR A 1
C25A C -0.285(3) 1.154(2) 0.305(2) 0.051(7) Uani 0.18(2) 1 d PU A 2
H25B H -0.2556 1.2071 0.3028 0.061 Uiso 0.18(2) 1 calc PR A 2
C26A C -0.365(3) 1.164(2) 0.2544(17) 0.059(8) Uani 0.18(2) 1 d PU A 2
H26D H -0.4184 1.2176 0.2627 0.088 Uiso 0.18(2) 1 calc PR A 2
H26E H -0.3985 1.1123 0.2680 0.088 Uiso 0.18(2) 1 calc PR A 2
H26F H -0.3282 1.1685 0.2000 0.088 Uiso 0.18(2) 1 calc PR A 2
C27A C -0.336(3) 1.116(2) 0.379(3) 0.060(8) Uani 0.18(2) 1 d PU A 2
H27D H -0.4051 1.1537 0.3956 0.090 Uiso 0.18(2) 1 calc PR A 2
H27E H -0.2923 1.1110 0.4166 0.090 Uiso 0.18(2) 1 calc PR A 2
H27F H -0.3467 1.0568 0.3765 0.090 Uiso 0.18(2) 1 calc PR A 2
C28 C 0.0931(2) 1.06881(19) 0.2063(2) 0.0417(8) Uani 1 1 d . A .
H28A H 0.1545 1.0188 0.1966 0.050 Uiso 1 1 calc R . .
C29 C 0.0967(3) 1.1364(2) 0.1324(2) 0.0588(10) Uani 1 1 d . . .
H29A H 0.0923 1.1081 0.0899 0.088 Uiso 1 1 calc R A .
H29B H 0.1631 1.1580 0.1198 0.088 Uiso 1 1 calc R . .
H29C H 0.0371 1.1861 0.1403 0.088 Uiso 1 1 calc R . .
C30 C 0.1057(3) 1.1106(2) 0.2715(2) 0.0524(9) Uani 1 1 d . . .
H30A H 0.1025 1.0674 0.3187 0.079 Uiso 1 1 calc R A .
H30B H 0.0488 1.1622 0.2801 0.079 Uiso 1 1 calc R . .
H30C H 0.1741 1.1292 0.2579 0.079 Uiso 1 1 calc R . .
C31 C 0.27268(19) 0.89966(16) 0.31420(15) 0.0241(6) Uani 1 1 d . . .
C32 C 0.3440(2) 0.95845(17) 0.28966(16) 0.0270(6) Uani 1 1 d . . .
C33 C 0.3440(2) 1.01904(18) 0.33575(17) 0.0328(7) Uani 1 1 d . . .
H33A H 0.3915 1.0589 0.3174 0.039 Uiso 1 1 calc R . .
C34 C 0.2776(2) 1.02401(18) 0.40763(17) 0.0332(7) Uani 1 1 d . . .
C35 C 0.2093(2) 0.96552(18) 0.43199(17) 0.0331(6) Uani 1 1 d . . .
H35A H 0.1638 0.9667 0.4815 0.040 Uiso 1 1 calc R . .
C36 C 0.2043(2) 0.90492(17) 0.38717(16) 0.0289(6) Uani 1 1 d . . .
C37 C 0.4232(2) 0.95890(17) 0.21320(16) 0.0294(6) Uani 1 1 d . . .
H37A H 0.4200 0.9071 0.1899 0.035 Uiso 1 1 calc R . .
C38 C 0.5362(2) 0.9477(2) 0.22387(19) 0.0426(8) Uani 1 1 d . . .
H38A H 0.5511 0.8963 0.2630 0.064 Uiso 1 1 calc R . .
H38B H 0.5442 1.0010 0.2406 0.064 Uiso 1 1 calc R . .
H38C H 0.5859 0.9386 0.1748 0.064 Uiso 1 1 calc R . .
C39 C 0.3961(3) 1.0420(2) 0.15663(19) 0.0460(8) Uani 1 1 d . . .
H39A H 0.3265 1.0450 0.1460 0.069 Uiso 1 1 calc R . .
H39B H 0.4494 1.0401 0.1084 0.069 Uiso 1 1 calc R . .
H39C H 0.3949 1.0943 0.1790 0.069 Uiso 1 1 calc R . .
C40 C 0.2751(2) 1.0938(2) 0.45572(19) 0.0425(8) Uani 1 1 d . . .
H40A H 0.2309 1.0784 0.5079 0.051 Uiso 1 1 calc R . .
C41 C 0.3831(3) 1.0966(4) 0.4668(3) 0.0925(17) Uani 1 1 d . . .
H41A H 0.4164 1.0375 0.4884 0.139 Uiso 1 1 calc R . .
H41B H 0.3760 1.1386 0.5023 0.139 Uiso 1 1 calc R . .
H41C H 0.4271 1.1155 0.4170 0.139 Uiso 1 1 calc R . .
C42 C 0.2211(4) 1.1845(2) 0.4208(2) 0.0648(11) Uani 1 1 d . . .
H42A H 0.2138 1.2280 0.4549 0.097 Uiso 1 1 calc R . .
H42B H 0.1510 1.1811 0.4149 0.097 Uiso 1 1 calc R . .
H42C H 0.2638 1.2027 0.3702 0.097 Uiso 1 1 calc R . .
C43 C 0.1234(2) 0.84566(19) 0.42094(17) 0.0339(7) Uani 1 1 d . . .
H43A H 0.1274 0.8078 0.3814 0.041 Uiso 1 1 calc R . .
C44 C 0.1484(3) 0.7844(2) 0.49271(19) 0.0525(9) Uani 1 1 d . . .
H44A H 0.2182 0.7466 0.4799 0.079 Uiso 1 1 calc R . .
H44B H 0.0949 0.7473 0.5128 0.079 Uiso 1 1 calc R . .
H44C H 0.1482 0.8195 0.5319 0.079 Uiso 1 1 calc R . .
C45 C 0.0105(2) 0.8994(2) 0.4371(2) 0.0499(9) Uani 1 1 d . . .
H45A H -0.0398 0.8593 0.4500 0.075 Uiso 1 1 calc R . .
H45B H -0.0021 0.9418 0.3912 0.075 Uiso 1 1 calc R . .
H45C H 0.0011 0.9314 0.4805 0.075 Uiso 1 1 calc R . .
C46 C 0.2900(2) 0.69594(16) 0.32372(14) 0.0240(6) Uani 1 1 d . . .
C47 C 0.2204(2) 0.63594(17) 0.34749(15) 0.0258(6) Uani 1 1 d . . .
C48 C 0.2523(2) 0.55273(18) 0.38753(17) 0.0349(7) Uani 1 1 d . . .
H48A H 0.2055 0.5122 0.4008 0.042 Uiso 1 1 calc R . .
C49 C 0.3489(2) 0.52625(18) 0.40883(17) 0.0348(7) Uani 1 1 d . . .
C50 C 0.4143(2) 0.58694(18) 0.38880(17) 0.0346(7) Uani 1 1 d . . .
H50A H 0.4798 0.5715 0.4049 0.042 Uiso 1 1 calc R . .
C51 C 0.3890(2) 0.66936(17) 0.34631(15) 0.0275(6) Uani 1 1 d . . .
C52 C 0.1091(2) 0.65529(18) 0.33261(17) 0.0318(6) Uani 1 1 d . . .
H52A H 0.0924 0.7195 0.3115 0.038 Uiso 1 1 calc R . .
C53 C 0.0263(2) 0.6390(2) 0.40634(19) 0.0439(8) Uani 1 1 d . . .
H53A H -0.0444 0.6580 0.3948 0.066 Uiso 1 1 calc R . .
H53B H 0.0324 0.6729 0.4446 0.066 Uiso 1 1 calc R . .
H53C H 0.0378 0.5758 0.4269 0.066 Uiso 1 1 calc R . .
C54 C 0.1015(2) 0.6035(2) 0.27231(19) 0.0423(8) Uani 1 1 d . . .
H54A H 0.1537 0.6160 0.2249 0.063 Uiso 1 1 calc R . .
H54B H 0.0305 0.6209 0.2613 0.063 Uiso 1 1 calc R . .
H54C H 0.1155 0.5400 0.2918 0.063 Uiso 1 1 calc R . .
C55 C 0.3857(3) 0.43452(19) 0.45114(19) 0.0442(8) Uani 1 1 d . . .
H55A H 0.4199 0.4431 0.4919 0.053 Uiso 1 1 calc R . .
C56 C 0.4697(4) 0.3806(3) 0.3971(3) 0.0891(16) Uani 1 1 d . . .
H56A H 0.4993 0.3248 0.4263 0.134 Uiso 1 1 calc R . .
H56B H 0.5260 0.4138 0.3724 0.134 Uiso 1 1 calc R . .
H56C H 0.4386 0.3680 0.3576 0.134 Uiso 1 1 calc R . .
C57 C 0.2986(3) 0.3859(2) 0.4915(3) 0.0714(12) Uani 1 1 d . . .
H57A H 0.2464 0.4220 0.5272 0.107 Uiso 1 1 calc R . .
H57B H 0.3278 0.3297 0.5202 0.107 Uiso 1 1 calc R . .
H57C H 0.2645 0.3742 0.4533 0.107 Uiso 1 1 calc R . .
C58 C 0.4701(2) 0.72867(18) 0.32929(17) 0.0321(6) Uani 1 1 d . . .
H58A H 0.4517 0.7780 0.2877 0.038 Uiso 1 1 calc R . .
C59 C 0.4657(2) 0.7695(2) 0.39996(18) 0.0414(7) Uani 1 1 d . . .
H59A H 0.3950 0.8048 0.4156 0.062 Uiso 1 1 calc R . .
H59B H 0.5180 0.8077 0.3875 0.062 Uiso 1 1 calc R . .
H59C H 0.4813 0.7225 0.4423 0.062 Uiso 1 1 calc R . .
C60 C 0.5828(2) 0.6800(2) 0.3007(2) 0.0435(8) Uani 1 1 d . . .
H60A H 0.5827 0.6436 0.2624 0.065 Uiso 1 1 calc R . .
H60B H 0.6096 0.6420 0.3443 0.065 Uiso 1 1 calc R . .
H60C H 0.6282 0.7232 0.2769 0.065 Uiso 1 1 calc R . .
C61 C 0.6356(19) 0.6928(11) 0.8930(10) 0.071(5) Uani 0.410(18) 1 d P B 1
H61A H 0.6251 0.7491 0.9133 0.085 Uiso 0.410(18) 1 calc PR B 1
H61B H 0.6931 0.6504 0.9139 0.085 Uiso 0.410(18) 1 calc PR B 1
C62 C 0.534(4) 0.656(3) 0.920(3) 0.100(14) Uani 0.410(18) 1 d P B 1
H62A H 0.5122 0.6490 0.9768 0.120 Uiso 0.410(18) 1 calc PR B 1
H62B H 0.4760 0.6973 0.8981 0.120 Uiso 0.410(18) 1 calc PR B 1
C63 C 0.5526(19) 0.5694(16) 0.8935(13) 0.070(5) Uani 0.410(18) 1 d P B 1
H63A H 0.4880 0.5438 0.9120 0.084 Uiso 0.410(18) 1 calc PR B 1
H63B H 0.6102 0.5284 0.9155 0.084 Uiso 0.410(18) 1 calc PR B 1
C64 C 0.584(2) 0.5797(9) 0.8028(10) 0.066(5) Uani 0.410(18) 1 d P B 1
H64A H 0.5964 0.5214 0.7854 0.079 Uiso 0.410(18) 1 calc PR B 1
H64B H 0.5260 0.6197 0.7802 0.079 Uiso 0.410(18) 1 calc PR B 1
C65 C 0.684(3) 0.618(2) 0.7772(17) 0.089(10) Uani 0.410(18) 1 d P B 1
H65A H 0.7024 0.6296 0.7202 0.106 Uiso 0.410(18) 1 calc PR B 1
H65B H 0.7427 0.5751 0.7957 0.106 Uiso 0.410(18) 1 calc PR B 1
C66 C 0.665(3) 0.708(3) 0.811(3) 0.131(19) Uani 0.410(18) 1 d P B 1
H66A H 0.7313 0.7320 0.7957 0.157 Uiso 0.410(18) 1 calc PR B 1
H66B H 0.6095 0.7524 0.7901 0.157 Uiso 0.410(18) 1 calc PR B 1
C61A C 0.5855(10) 0.7166(8) 0.8872(7) 0.060(3) Uani 0.590(18) 1 d P B 2
H61C H 0.5981 0.7429 0.9287 0.071 Uiso 0.590(18) 1 calc PR B 2
H61D H 0.5328 0.7600 0.8618 0.071 Uiso 0.590(18) 1 calc PR B 2
C62A C 0.545(2) 0.634(2) 0.9204(13) 0.064(5) Uani 0.590(18) 1 d P B 2
H62C H 0.4732 0.6495 0.9529 0.077 Uiso 0.590(18) 1 calc PR B 2
H62D H 0.5909 0.5962 0.9542 0.077 Uiso 0.590(18) 1 calc PR B 2
C63A C 0.5382(11) 0.5815(9) 0.8596(9) 0.060(3) Uani 0.590(18) 1 d P B 2
H63C H 0.5166 0.5249 0.8850 0.072 Uiso 0.590(18) 1 calc PR B 2
H63D H 0.4849 0.6156 0.8297 0.072 Uiso 0.590(18) 1 calc PR B 2
C64A C 0.6445(11) 0.5637(7) 0.8064(7) 0.064(3) Uani 0.590(18) 1 d P B 2
H64C H 0.6958 0.5246 0.8358 0.077 Uiso 0.590(18) 1 calc PR B 2
H64D H 0.6396 0.5325 0.7653 0.077 Uiso 0.590(18) 1 calc PR B 2
C65A C 0.6833(16) 0.6476(13) 0.7705(13) 0.069(4) Uani 0.590(18) 1 d P B 2
H65C H 0.7542 0.6333 0.7371 0.083 Uiso 0.590(18) 1 calc PR B 2
H65D H 0.6350 0.6847 0.7378 0.083 Uiso 0.590(18) 1 calc PR B 2
C66A C 0.689(2) 0.6955(15) 0.828(2) 0.093(8) Uani 0.590(18) 1 d P B 2
H66C H 0.7110 0.7519 0.8024 0.112 Uiso 0.590(18) 1 calc PR B 2
H66D H 0.7441 0.6608 0.8560 0.112 Uiso 0.590(18) 1 calc PR B 2
C67 C 0.8008(7) 0.4506(6) 0.2608(5) 0.169(3) Uani 1 1 d . . .
H67A H 0.8087 0.5127 0.2421 0.203 Uiso 1 1 calc R . .
H67B H 0.7387 0.4411 0.2448 0.203 Uiso 1 1 calc R . .
C68 C 0.7861(5) 0.4313(5) 0.3483(4) 0.128(2) Uani 1 1 d . . .
H68A H 0.7243 0.4733 0.3721 0.154 Uiso 1 1 calc R . .
H68B H 0.7727 0.3706 0.3668 0.154 Uiso 1 1 calc R . .
C69 C 0.8825(5) 0.4402(4) 0.3718(3) 0.1048(18) Uani 1 1 d . . .
H69A H 0.8925 0.5022 0.3567 0.126 Uiso 1 1 calc R . .
H69B H 0.8729 0.4259 0.4286 0.126 Uiso 1 1 calc R . .
C70 C 0.9785(5) 0.3802(4) 0.3352(3) 0.1013(17) Uani 1 1 d . . .
H70A H 1.0413 0.3901 0.3499 0.122 Uiso 1 1 calc R . .
H70B H 0.9717 0.3180 0.3547 0.122 Uiso 1 1 calc R . .
C71 C 0.9937(5) 0.3952(4) 0.2515(3) 0.1069(18) Uani 1 1 d . . .
H71A H 1.0082 0.4554 0.2316 0.128 Uiso 1 1 calc R . .
H71B H 1.0559 0.3522 0.2297 0.128 Uiso 1 1 calc R . .
C72 C 0.9023(7) 0.3860(6) 0.2266(4) 0.155(3) Uani 1 1 d . . .
H72A H 0.8913 0.3244 0.2430 0.186 Uiso 1 1 calc R . .
H72B H 0.9152 0.3980 0.1696 0.186 Uiso 1 1 calc R . .
C73 C 0.0318(5) 0.6224(5) 0.0503(4) 0.118(2) Uani 1 1 d . . .
H73A H -0.0188 0.6182 0.0198 0.142 Uiso 1 1 calc R . .
H73B H -0.0071 0.6234 0.1045 0.142 Uiso 1 1 calc R . .
C74 C 0.1162(8) 0.5422(5) 0.0471(6) 0.159(3) Uani 1 1 d . . .
H74A H 0.1431 0.5297 0.0953 0.191 Uiso 1 1 calc R . .
H74B H 0.0849 0.4915 0.0454 0.191 Uiso 1 1 calc R . .
C75 C 0.2026(9) 0.5474(6) -0.0163(5) 0.196(5) Uani 1 1 d . . .
H75A H 0.1870 0.5252 -0.0590 0.235 Uiso 1 1 calc R . .
H75B H 0.2651 0.5060 -0.0011 0.235 Uiso 1 1 calc R . .
C76 C 0.2323(4) 0.6326(6) -0.0466(4) 0.126(3) Uani 1 1 d . . .
H76A H 0.2849 0.6391 -0.0189 0.151 Uiso 1 1 calc R . .
H76B H 0.2678 0.6319 -0.1015 0.151 Uiso 1 1 calc R . .
C77 C 0.1502(5) 0.7085(4) -0.0420(4) 0.119(2) Uani 1 1 d . . .
H77A H 0.1818 0.7600 -0.0430 0.142 Uiso 1 1 calc R . .
H77B H 0.1204 0.7194 -0.0888 0.142 Uiso 1 1 calc R . .
C78 C 0.0676(6) 0.7053(5) 0.0222(4) 0.129(2) Uani 1 1 d . . .
H78A H 0.0064 0.7509 0.0099 0.155 Uiso 1 1 calc R . .
H78B H 0.0891 0.7224 0.0649 0.155 Uiso 1 1 calc R . .

loop_
_atom_site_aniso_label
_atom_site_aniso_U_11
_atom_site_aniso_U_22
_atom_site_aniso_U_33
_atom_site_aniso_U_23
_atom_site_aniso_U_13
_atom_site_aniso_U_12
Si1 0.0162(4) 0.0275(4) 0.0292(4) 0.0001(3) -0.0035(3) -0.0032(3)
Si2 0.0163(3) 0.0209(3) 0.0255(4) -0.0015(3) -0.0029(3) -0.0032(3)
Si3 0.0185(4) 0.0241(4) 0.0273(4) -0.0028(3) -0.0034(3) -0.0026(3)
Cl1 0.0462(4) 0.0303(4) 0.0426(4) -0.0098(3) -0.0046(3) -0.0116(3)
C1 0.0229(14) 0.0288(14) 0.0304(15) -0.0015(11) -0.0063(11) -0.0083(11)
C2 0.0224(14) 0.0309(14) 0.0332(15) 0.0011(12) -0.0059(12) -0.0080(11)
C3 0.0248(15) 0.0524(19) 0.0440(19) 0.0113(15) -0.0103(14) -0.0053(14)
C4 0.0384(18) 0.057(2) 0.0406(19) 0.0172(15) -0.0189(15) -0.0107(15)
C5 0.0371(17) 0.0536(19) 0.0306(16) 0.0068(14) -0.0073(13) -0.0173(15)
C6 0.0261(15) 0.0409(16) 0.0322(16) -0.0032(13) -0.0026(12) -0.0092(12)
C7 0.0202(13) 0.0408(16) 0.0250(14) -0.0091(12) -0.0013(11) -0.0020(12)
C8 0.0292(16) 0.0498(19) 0.0415(18) -0.0061(15) -0.0032(14) 0.0062(14)
C9 0.0323(19) 0.074(3) 0.058(2) -0.011(2) -0.0055(17) 0.0184(18)
C10 0.0189(16) 0.104(3) 0.049(2) -0.016(2) -0.0025(15) -0.0049(19)
C11 0.0320(17) 0.073(2) 0.0368(18) -0.0147(16) 0.0021(14) -0.0196(17)
C12 0.0260(15) 0.0464(17) 0.0334(16) -0.0103(13) -0.0008(12) -0.0070(13)
C16 0.0197(13) 0.0343(15) 0.0314(15) -0.0002(12) -0.0063(11) 0.0024(11)
C17 0.0179(14) 0.0466(17) 0.0304(15) -0.0015(13) -0.0048(12) -0.0020(12)
C18 0.0222(15) 0.059(2) 0.0467(19) -0.0045(16) -0.0029(14) -0.0041(14)
C19 0.0261(17) 0.059(2) 0.052(2) -0.0103(17) -0.0043(15) 0.0073(15)
C20 0.0345(18) 0.0354(17) 0.060(2) -0.0047(15) -0.0105(15) 0.0060(13)
C21 0.0272(15) 0.0357(16) 0.0422(18) -0.0005(13) -0.0066(13) -0.0014(12)
C22 0.0188(14) 0.0472(18) 0.0416(18) 0.0003(14) -0.0042(13) -0.0087(13)
C23 0.0421(19) 0.061(2) 0.054(2) -0.0103(17) -0.0129(16) -0.0121(16)
C24 0.0279(17) 0.072(2) 0.056(2) 0.0013(18) -0.0014(15) -0.0209(16)
C25 0.030(3) 0.043(4) 0.076(4) -0.025(3) -0.009(2) 0.008(2)
C26 0.067(5) 0.079(6) 0.079(4) -0.010(4) -0.015(4) 0.036(4)
C27 0.073(5) 0.087(6) 0.067(5) -0.031(5) -0.017(4) 0.023(4)
C25A 0.033(11) 0.036(11) 0.073(13) -0.027(10) 0.002(9) 0.017(8)
C26A 0.043(12) 0.047(12) 0.069(13) -0.017(10) 0.000(10) 0.020(9)
C27A 0.039(12) 0.044(13) 0.078(14) -0.022(11) 0.007(10) 0.021(9)
C28 0.0264(15) 0.0279(15) 0.064(2) -0.0004(14) -0.0078(15) 0.0013(12)
C29 0.049(2) 0.0400(19) 0.077(3) 0.0077(18) -0.0076(19) -0.0076(16)
C30 0.0402(19) 0.0340(17) 0.084(3) -0.0107(17) -0.0192(18) -0.0016(14)
C31 0.0190(13) 0.0222(13) 0.0297(14) -0.0045(11) -0.0041(11) -0.0021(10)
C32 0.0195(13) 0.0242(13) 0.0356(15) -0.0029(11) -0.0056(11) -0.0023(11)
C33 0.0242(14) 0.0304(15) 0.0452(18) -0.0074(13) -0.0035(13) -0.0104(12)
C34 0.0281(15) 0.0346(15) 0.0387(17) -0.0125(13) -0.0056(13) -0.0050(12)
C35 0.0269(15) 0.0359(15) 0.0326(16) -0.0087(13) 0.0032(12) -0.0057(12)
C36 0.0223(14) 0.0278(14) 0.0341(16) -0.0067(12) -0.0019(12) -0.0026(11)
C37 0.0232(14) 0.0241(13) 0.0394(16) -0.0053(12) -0.0007(12) -0.0076(11)
C38 0.0269(16) 0.0538(19) 0.0479(19) -0.0114(15) 0.0025(14) -0.0170(14)
C39 0.0441(19) 0.0405(18) 0.0414(19) 0.0040(14) 0.0035(15) -0.0065(14)
C40 0.0388(18) 0.0449(18) 0.0480(19) -0.0218(15) -0.0011(15) -0.0123(14)
C41 0.055(3) 0.130(4) 0.123(4) -0.087(4) -0.016(3) -0.022(3)
C42 0.093(3) 0.0395(19) 0.059(2) -0.0193(17) 0.007(2) -0.0197(19)
C43 0.0308(15) 0.0360(16) 0.0344(16) -0.0113(13) 0.0063(13) -0.0144(13)
C44 0.062(2) 0.055(2) 0.0404(19) 0.0007(16) -0.0001(17) -0.0289(18)
C45 0.0302(17) 0.059(2) 0.060(2) -0.0242(18) 0.0123(15) -0.0187(15)
C46 0.0243(13) 0.0222(13) 0.0237(14) -0.0013(11) -0.0047(11) -0.0028(10)
C47 0.0249(14) 0.0262(13) 0.0254(14) -0.0035(11) -0.0039(11) -0.0050(11)
C48 0.0376(17) 0.0295(15) 0.0377(17) 0.0009(13) -0.0080(13) -0.0118(13)
C49 0.0387(17) 0.0297(15) 0.0340(16) 0.0021(12) -0.0109(13) -0.0047(13)
C50 0.0321(16) 0.0361(16) 0.0369(17) 0.0011(13) -0.0168(13) -0.0043(13)
C51 0.0234(14) 0.0283(14) 0.0293(15) -0.0035(11) -0.0055(11) -0.0025(11)
C52 0.0251(14) 0.0292(14) 0.0404(17) 0.0029(12) -0.0089(12) -0.0086(11)
C53 0.0300(16) 0.0466(18) 0.052(2) 0.0021(15) -0.0029(14) -0.0142(14)
C54 0.0374(17) 0.0416(17) 0.054(2) -0.0045(15) -0.0151(15) -0.0151(14)
C55 0.050(2) 0.0332(16) 0.0470(19) 0.0083(14) -0.0211(16) -0.0045(14)
C56 0.111(4) 0.046(2) 0.073(3) 0.008(2) -0.007(3) 0.031(2)
C57 0.075(3) 0.040(2) 0.092(3) 0.029(2) -0.030(2) -0.0166(19)
C58 0.0273(15) 0.0324(15) 0.0370(16) 0.0044(12) -0.0144(13) -0.0065(12)
C59 0.0404(18) 0.0446(18) 0.0455(19) -0.0017(15) -0.0194(15) -0.0135(14)
C60 0.0274(16) 0.0492(19) 0.053(2) 0.0001(15) -0.0110(14) -0.0083(14)
C61 0.087(14) 0.055(8) 0.075(9) -0.029(7) -0.033(10) 0.013(8)
C62 0.087(18) 0.11(3) 0.10(2) -0.07(2) 0.017(13) -0.012(16)
C63 0.079(11) 0.069(11) 0.058(12) -0.012(9) -0.008(8) -0.011(7)
C64 0.111(16) 0.041(7) 0.054(8) -0.005(6) -0.037(11) -0.011(9)
C65 0.131(17) 0.07(2) 0.048(11) -0.018(12) 0.017(9) -0.011(14)
C66 0.15(3) 0.064(15) 0.13(2) -0.020(13) 0.08(2) -0.024(16)
C61A 0.058(6) 0.048(6) 0.075(6) -0.021(5) -0.012(5) -0.009(5)
C62A 0.065(8) 0.069(11) 0.048(8) -0.011(9) 0.008(6) -0.010(7)
C63A 0.064(6) 0.049(5) 0.071(11) -0.015(7) -0.006(7) -0.020(4)
C64A 0.081(8) 0.048(5) 0.062(6) -0.016(4) -0.010(6) -0.009(5)
C65A 0.066(7) 0.051(11) 0.071(7) -0.003(6) 0.013(5) -0.005(6)
C66A 0.064(6) 0.044(7) 0.17(2) -0.037(10) 0.017(9) -0.025(6)
C67 0.184(8) 0.169(7) 0.174(8) -0.052(6) -0.115(7) 0.030(6)
C68 0.093(5) 0.141(6) 0.148(7) -0.033(5) -0.011(4) -0.025(4)
C69 0.134(5) 0.100(4) 0.079(4) -0.009(3) -0.023(4) -0.023(4)
C70 0.099(4) 0.103(4) 0.090(4) 0.002(3) -0.009(3) -0.020(3)
C71 0.121(5) 0.117(5) 0.091(4) -0.030(3) -0.003(4) -0.047(4)
C72 0.193(8) 0.181(8) 0.126(6) -0.075(6) -0.045(6) -0.049(7)
C73 0.092(4) 0.158(6) 0.104(5) -0.033(5) 0.000(4) -0.036(5)
C74 0.193(9) 0.114(6) 0.171(8) 0.042(6) -0.084(7) -0.034(6)
C75 0.260(12) 0.119(6) 0.122(6) -0.017(5) -0.020(7) 0.108(7)
C76 0.059(3) 0.212(8) 0.111(5) -0.066(5) -0.010(3) -0.006(4)
C77 0.088(4) 0.112(5) 0.152(6) -0.015(4) -0.015(4) -0.026(4)
C78 0.127(5) 0.115(5) 0.101(5) -0.020(4) 0.015(4) 0.023(4)

loop_
_atom_type_symbol
_atom_type_description
_atom_type_scat_dispersion_real
_atom_type_scat_dispersion_imag
_atom_type_scat_source
C C 0.0033 0.0016 'International Tables Vol C Tables 4.2.6.8 and 6.1.1.4'
H H 0.0000 0.0000 'International Tables Vol C Tables 4.2.6.8 and 6.1.1.4'
Si Si 0.0817 0.0704 'International Tables Vol C Tables 4.2.6.8 and 6.1.1.4'
Cl Cl 0.1484 0.1585 'International Tables Vol C Tables 4.2.6.8 and 6.1.1.4'

loop_
_geom_angle_atom_site_label_1
_geom_angle_atom_site_label_2
_geom_angle_atom_site_label_3
_geom_angle
C2 Si1 C16 111.54(12)
C2 Si1 Si2 101.99(9)
C16 Si1 Si2 125.29(9)
C2 Si1 H1 100.2(10)
C16 Si1 H1 107.8(11)
Si2 Si1 H1 107.1(11)
C31 Si2 C46 109.18(11)
C31 Si2 Si3 124.18(8)
C46 Si2 Si3 104.51(8)
C31 Si2 Si1 109.28(8)
C46 Si2 Si1 123.90(8)
Si3 Si2 Si1 85.43(3)
C1 Si3 C7 111.11(12)
C1 Si3 Cl1 105.56(9)
C7 Si3 Cl1 104.15(9)
C1 Si3 Si2 104.53(9)
C7 Si3 Si2 128.88(9)
Cl1 Si3 Si2 100.04(4)
C6 C1 C2 119.4(2)
C6 C1 Si3 122.0(2)
C2 C1 Si3 118.2(2)
C3 C2 C1 118.3(3)
C3 C2 Si1 121.1(2)
C1 C2 Si1 119.9(2)
C4 C3 C2 121.2(3)
C4 C3 H3A 119.4
C2 C3 H3A 119.4
C5 C4 C3 120.2(3)
C5 C4 H4A 119.9
C3 C4 H4A 119.9
C4 C5 C6 119.9(3)
C4 C5 H5A 120.0
C6 C5 H5A 120.0
C5 C6 C1 120.9(3)
C5 C6 H6A 119.5
C1 C6 H6A 119.5
C8 C7 C12 117.4(3)
C8 C7 Si3 121.2(2)
C12 C7 Si3 121.3(2)
C9 C8 C7 120.6(3)
C9 C8 H8A 119.7
C7 C8 H8A 119.7
C10 C9 C8 120.6(3)
C10 C9 H9A 119.7
C8 C9 H9A 119.7
C9 C10 C11 120.0(3)
C9 C10 H10A 120.0
C11 C10 H10A 120.0
C10 C11 C12 119.5(3)
C10 C11 H11A 120.3
C12 C11 H11A 120.3
C11 C12 C7 121.8(3)
C11 C12 H12A 119.1
C7 C12 H12A 119.1
C21 C16 C17 118.0(2)
C21 C16 Si1 120.9(2)
C17 C16 Si1 120.9(2)
C18 C17 C16 119.3(3)
C18 C17 C22 117.0(3)
C16 C17 C22 123.7(2)
C19 C18 C17 123.0(3)
C19 C18 H18A 118.5
C17 C18 H18A 118.5
C18 C19 C20 117.4(3)
C18 C19 C25 117.7(4)
C20 C19 C25 124.8(4)
C18 C19 C25A 136.0(16)
C20 C19 C25A 105.4(16)
C19 C20 C21 122.4(3)
C19 C20 H20A 118.8
C21 C20 H20A 118.8
C20 C21 C16 119.9(3)
C20 C21 C28 116.3(3)
C16 C21 C28 123.8(2)
C17 C22 C23 110.7(3)
C17 C22 C24 113.3(3)
C23 C22 C24 110.3(3)
C17 C22 H22A 107.4
C23 C22 H22A 107.4
C24 C22 H22A 107.4
C22 C23 H23A 109.5
C22 C23 H23B 109.5
H23A C23 H23B 109.5
C22 C23 H23C 109.5
H23A C23 H23C 109.5
H23B C23 H23C 109.5
C22 C24 H24A 109.5
C22 C24 H24B 109.5
H24A C24 H24B 109.5
C22 C24 H24C 109.5
H24A C24 H24C 109.5
H24B C24 H24C 109.5
C26 C25 C19 113.0(6)
C26 C25 C27 110.4(11)
C19 C25 C27 110.1(6)
C26 C25 H25A 107.7
C19 C25 H25A 107.7
C27 C25 H25A 107.7
C27A C25A C26A 104(5)
C27A C25A C19 102(3)
C26A C25A C19 99(3)
C27A C25A H25B 116.5
C26A C25A H25B 116.5
C19 C25A H25B 116.5
C25A C26A H26D 109.5
C25A C26A H26E 109.5
H26D C26A H26E 109.5
C25A C26A H26F 109.5
H26D C26A H26F 109.5
H26E C26A H26F 109.5
C25A C27A H27D 109.5
C25A C27A H27E 109.5
H27D C27A H27E 109.5
C25A C27A H27F 109.5
H27D C27A H27F 109.5
H27E C27A H27F 109.5
C30 C28 C21 111.3(3)
C30 C28 C29 109.8(3)
C21 C28 C29 112.1(3)
C30 C28 H28A 107.8
C21 C28 H28A 107.8
C29 C28 H28A 107.8
C28 C29 H29A 109.5
C28 C29 H29B 109.5
H29A C29 H29B 109.5
C28 C29 H29C 109.5
H29A C29 H29C 109.5
H29B C29 H29C 109.5
C28 C30 H30A 109.5
C28 C30 H30B 109.5
H30A C30 H30B 109.5
C28 C30 H30C 109.5
H30A C30 H30C 109.5
H30B C30 H30C 109.5
C36 C31 C32 117.3(2)
C36 C31 Si2 116.45(18)
C32 C31 Si2 126.2(2)
C33 C32 C31 120.3(2)
C33 C32 C37 116.9(2)
C31 C32 C37 122.8(2)
C32 C33 C34 122.7(2)
C32 C33 H33A 118.7
C34 C33 H33A 118.7
C35 C34 C33 116.9(3)
C35 C34 C40 121.1(3)
C33 C34 C40 121.9(3)
C34 C35 C36 122.7(3)
C34 C35 H35A 118.7
C36 C35 H35A 118.7
C35 C36 C31 120.2(2)
C35 C36 C43 116.9(2)
C31 C36 C43 122.9(2)
C32 C37 C39 112.0(2)
C32 C37 C38 111.9(2)
C39 C37 C38 110.3(2)
C32 C37 H37A 107.5
C39 C37 H37A 107.5
C38 C37 H37A 107.5
C37 C38 H38A 109.5
C37 C38 H38B 109.5
H38A C38 H38B 109.5
C37 C38 H38C 109.5
H38A C38 H38C 109.5
H38B C38 H38C 109.5
C37 C39 H39A 109.5
C37 C39 H39B 109.5
H39A C39 H39B 109.5
C37 C39 H39C 109.5
H39A C39 H39C 109.5
H39B C39 H39C 109.5
C41 C40 C34 113.1(3)
C41 C40 C42 111.2(3)
C34 C40 C42 110.2(3)
C41 C40 H40A 107.4
C34 C40 H40A 107.4
C42 C40 H40A 107.4
C40 C41 H41A 109.5
C40 C41 H41B 109.5
H41A C41 H41B 109.5
C40 C41 H41C 109.5
H41A C41 H41C 109.5
H41B C41 H41C 109.5
C40 C42 H42A 109.5
C40 C42 H42B 109.5
H42A C42 H42B 109.5
C40 C42 H42C 109.5
H42A C42 H42C 109.5
H42B C42 H42C 109.5
C44 C43 C36 111.7(3)
C44 C43 C45 110.9(3)
C36 C43 C45 111.9(2)
C44 C43 H43A 107.4
C36 C43 H43A 107.4
C45 C43 H43A 107.4
C43 C44 H44A 109.5
C43 C44 H44B 109.5
H44A C44 H44B 109.5
C43 C44 H44C 109.5
H44A C44 H44C 109.5
H44B C44 H44C 109.5
C43 C45 H45A 109.5
C43 C45 H45B 109.5
H45A C45 H45B 109.5
C43 C45 H45C 109.5
H45A C45 H45C 109.5
H45B C45 H45C 109.5
C47 C46 C51 117.3(2)
C47 C46 Si2 125.46(19)
C51 C46 Si2 117.22(19)
C48 C47 C46 119.8(2)
C48 C47 C52 115.8(2)
C46 C47 C52 124.4(2)
C49 C48 C47 123.0(3)
C49 C48 H48A 118.5
C47 C48 H48A 118.5
C50 C49 C48 116.8(3)
C50 C49 C55 119.7(3)
C48 C49 C55 123.5(3)
C49 C50 C51 123.0(3)
C49 C50 H50A 118.5
C51 C50 H50A 118.5
C50 C51 C46 120.0(2)
C50 C51 C58 116.3(2)
C46 C51 C58 123.6(2)
C54 C52 C47 111.7(2)
C54 C52 C53 110.6(2)
C47 C52 C53 112.5(2)
C54 C52 H52A 107.3
C47 C52 H52A 107.3
C53 C52 H52A 107.3
C52 C53 H53A 109.5
C52 C53 H53B 109.5
H53A C53 H53B 109.5
C52 C53 H53C 109.5
H53A C53 H53C 109.5
H53B C53 H53C 109.5
C52 C54 H54A 109.5
C52 C54 H54B 109.5
H54A C54 H54B 109.5
C52 C54 H54C 109.5
H54A C54 H54C 109.5
H54B C54 H54C 109.5
C57 C55 C56 111.6(3)
C57 C55 C49 114.3(3)
C56 C55 C49 110.1(3)
C57 C55 H55A 106.8
C56 C55 H55A 106.8
C49 C55 H55A 106.8
C55 C56 H56A 109.5
C55 C56 H56B 109.5
H56A C56 H56B 109.5
C55 C56 H56C 109.5
H56A C56 H56C 109.5
H56B C56 H56C 109.5
C55 C57 H57A 109.5
C55 C57 H57B 109.5
H57A C57 H57B 109.5
C55 C57 H57C 109.5
H57A C57 H57C 109.5
H57B C57 H57C 109.5
C59 C58 C51 111.0(2)
C59 C58 C60 109.6(2)
C51 C58 C60 112.7(2)
C59 C58 H58A 107.8
C51 C58 H58A 107.8
C60 C58 H58A 107.8
C58 C59 H59A 109.5
C58 C59 H59B 109.5
H59A C59 H59B 109.5
C58 C59 H59C 109.5
H59A C59 H59C 109.5
H59B C59 H59C 109.5
C58 C60 H60A 109.5
C58 C60 H60B 109.5
H60A C60 H60B 109.5
C58 C60 H60C 109.5
H60A C60 H60C 109.5
H60B C60 H60C 109.5
C66 C61 C62 111(3)
C66 C61 H61A 109.3
C62 C61 H61A 109.3
C66 C61 H61B 109.3
C62 C61 H61B 109.3
H61A C61 H61B 108.0
C63 C62 C61 109(3)
C63 C62 H62A 109.9
C61 C62 H62A 109.9
C63 C62 H62B 109.9
C61 C62 H62B 109.9
H62A C62 H62B 108.3
C62 C63 C64 111(2)
C62 C63 H63A 109.5
C64 C63 H63A 109.5
C62 C63 H63B 109.5
C64 C63 H63B 109.5
H63A C63 H63B 108.1
C65 C64 C63 107.5(19)
C65 C64 H64A 110.2
C63 C64 H64A 110.2
C65 C64 H64B 110.2
C63 C64 H64B 110.2
H64A C64 H64B 108.5
C64 C65 C66 110(2)
C64 C65 H65A 109.7
C66 C65 H65A 109.7
C64 C65 H65B 109.7
C66 C65 H65B 109.7
H65A C65 H65B 108.2
C61 C66 C65 110(3)
C61 C66 H66A 109.6
C65 C66 H66A 109.6
C61 C66 H66B 109.6
C65 C66 H66B 109.6
H66A C66 H66B 108.1
C62A C61A C66A 109.5(15)
C62A C61A H61C 109.8
C66A C61A H61C 109.8
C62A C61A H61D 109.8
C66A C61A H61D 109.8
H61C C61A H61D 108.2
C61A C62A C63A 113.5(16)
C61A C62A H62C 108.9
C63A C62A H62C 108.9
C61A C62A H62D 108.9
C63A C62A H62D 108.9
H62C C62A H62D 107.7
C64A C63A C62A 109.2(14)
C64A C63A H63C 109.8
C62A C63A H63C 109.8
C64A C63A H63D 109.8
C62A C63A H63D 109.8
H63C C63A H63D 108.3
C65A C64A C63A 111.6(13)
C65A C64A H64C 109.3
C63A C64A H64C 109.3
C65A C64A H64D 109.3
C63A C64A H64D 109.3
H64C C64A H64D 108.0
C66A C65A C64A 110.9(18)
C66A C65A H65C 109.5
C64A C65A H65C 109.5
C66A C65A H65D 109.5
C64A C65A H65D 109.5
H65C C65A H65D 108.1
C65A C66A C61A 114.8(17)
C65A C66A H66C 108.6
C61A C66A H66C 108.6
C65A C66A H66D 108.6
C61A C66A H66D 108.6
H66C C66A H66D 107.5
C68 C67 C72 107.3(6)
C68 C67 H67A 110.3
C72 C67 H67A 110.3
C68 C67 H67B 110.3
C72 C67 H67B 110.3
H67A C67 H67B 108.5
C69 C68 C67 110.1(6)
C69 C68 H68A 109.6
C67 C68 H68A 109.6
C69 C68 H68B 109.6
C67 C68 H68B 109.6
H68A C68 H68B 108.2
C70 C69 C68 111.5(5)
C70 C69 H69A 109.3
C68 C69 H69A 109.3
C70 C69 H69B 109.3
C68 C69 H69B 109.3
H69A C69 H69B 108.0
C71 C70 C69 111.8(5)
C71 C70 H70A 109.3
C69 C70 H70A 109.3
C71 C70 H70B 109.3
C69 C70 H70B 109.3
H70A C70 H70B 107.9
C72 C71 C70 111.8(6)
C72 C71 H71A 109.3
C70 C71 H71A 109.3
C72 C71 H71B 109.3
C70 C71 H71B 109.3
H71A C71 H71B 107.9
C71 C72 C67 111.8(6)
C71 C72 H72A 109.2
C67 C72 H72A 109.2
C71 C72 H72B 109.2
C67 C72 H72B 109.2
H72A C72 H72B 107.9
C78 C73 C74 115.2(6)
C78 C73 H73A 108.5
C74 C73 H73A 108.5
C78 C73 H73B 108.5
C74 C73 H73B 108.5
H73A C73 H73B 107.5
C75 C74 C73 115.1(6)
C75 C74 H74A 108.5
C73 C74 H74A 108.5
C75 C74 H74B 108.5
C73 C74 H74B 108.5
H74A C74 H74B 107.5
C74 C75 C76 118.6(7)
C74 C75 H75A 107.7
C76 C75 H75A 107.7
C74 C75 H75B 107.7
C76 C75 H75B 107.7
H75A C75 H75B 107.1
C77 C76 C75 117.1(6)
C77 C76 H76A 108.0
C75 C76 H76A 108.0
C77 C76 H76B 108.0
C75 C76 H76B 108.0
H76A C76 H76B 107.3
C78 C77 C76 116.5(6)
C78 C77 H77A 108.2
C76 C77 H77A 108.2
C78 C77 H77B 108.2
C76 C77 H77B 108.2
H77A C77 H77B 107.3
C77 C78 C73 118.1(6)
C77 C78 H78A 107.8
C73 C78 H78A 107.8
C77 C78 H78B 107.8
C73 C78 H78B 107.8
H78A C78 H78B 107.1

loop_
_geom_bond_atom_site_label_1
_geom_bond_atom_site_label_2
_geom_bond_distance
Si1 C2 1.895(3)
Si1 C16 1.909(3)
Si1 Si2 2.4036(10)
Si1 H1 1.34(2)
Si2 C31 1.912(3)
Si2 C46 1.926(3)
Si2 Si3 2.3738(10)
Si3 C1 1.874(3)
Si3 C7 1.878(3)
Si3 Cl1 2.0782(10)
C1 C6 1.399(4)
C1 C2 1.407(4)
C2 C3 1.397(4)
C3 C4 1.380(4)
C3 H3A 0.9500
C4 C5 1.374(4)
C4 H4A 0.9500
C5 C6 1.377(4)
C5 H5A 0.9500
C6 H6A 0.9500
C7 C8 1.389(4)
C7 C12 1.396(4)
C8 C9 1.389(5)
C8 H8A 0.9500
C9 C10 1.368(5)
C9 H9A 0.9500
C10 C11 1.377(5)
C10 H10A 0.9500
C11 C12 1.380(4)
C11 H11A 0.9500
C12 H12A 0.9500
C16 C21 1.411(4)
C16 C17 1.422(4)
C17 C18 1.388(4)
C17 C22 1.515(4)
C18 C19 1.379(5)
C18 H18A 0.9500
C19 C20 1.382(5)
C19 C25 1.511(7)
C19 C25A 1.70(3)
C20 C21 1.391(4)
C20 H20A 0.9500
C21 C28 1.524(4)
C22 C23 1.524(4)
C22 C24 1.533(4)
C22 H22A 1.0000
C23 H23A 0.9800
C23 H23B 0.9800
C23 H23C 0.9800
C24 H24A 0.9800
C24 H24B 0.9800
C24 H24C 0.9800
C25 C26 1.481(14)
C25 C27 1.531(15)
C25 H25A 1.0000
C26 H26A 0.9800
C26 H26B 0.9800
C26 H26C 0.9800
C27 H27A 0.9800
C27 H27B 0.9800
C27 H27C 0.9800
C25A C27A 1.44(6)
C25A C26A 1.52(6)
C25A H25B 1.0000
C26A H26D 0.9800
C26A H26E 0.9800
C26A H26F 0.9800
C27A H27D 0.9800
C27A H27E 0.9800
C27A H27F 0.9800
C28 C30 1.519(5)
C28 C29 1.533(5)
C28 H28A 1.0000
C29 H29A 0.9800
C29 H29B 0.9800
C29 H29C 0.9800
C30 H30A 0.9800
C30 H30B 0.9800
C30 H30C 0.9800
C31 C36 1.412(4)
C31 C32 1.412(4)
C32 C33 1.383(4)
C32 C37 1.519(4)
C33 C34 1.385(4)
C33 H33A 0.9500
C34 C35 1.379(4)
C34 C40 1.518(4)
C35 C36 1.388(4)
C35 H35A 0.9500
C36 C43 1.524(4)
C37 C39 1.523(4)
C37 C38 1.530(4)
C37 H37A 1.0000
C38 H38A 0.9800
C38 H38B 0.9800
C38 H38C 0.9800
C39 H39A 0.9800
C39 H39B 0.9800
C39 H39C 0.9800
C40 C41 1.513(5)
C40 C42 1.529(5)
C40 H40A 1.0000
C41 H41A 0.9800
C41 H41B 0.9800
C41 H41C 0.9800
C42 H42A 0.9800
C42 H42B 0.9800
C42 H42C 0.9800
C43 C44 1.515(4)
C43 C45 1.532(4)
C43 H43A 1.0000
C44 H44A 0.9800
C44 H44B 0.9800
C44 H44C 0.9800
C45 H45A 0.9800
C45 H45B 0.9800
C45 H45C 0.9800
C46 C47 1.410(4)
C46 C51 1.422(4)
C47 C48 1.391(4)
C47 C52 1.521(4)
C48 C49 1.381(4)
C48 H48A 0.9500
C49 C50 1.378(4)
C49 C55 1.525(4)
C50 C51 1.384(4)
C50 H50A 0.9500
C51 C58 1.524(4)
C52 C54 1.517(4)
C52 C53 1.528(4)
C52 H52A 1.0000
C53 H53A 0.9800
C53 H53B 0.9800
C53 H53C 0.9800
C54 H54A 0.9800
C54 H54B 0.9800
C54 H54C 0.9800
C55 C57 1.497(5)
C55 C56 1.506(5)
C55 H55A 1.0000
C56 H56A 0.9800
C56 H56B 0.9800
C56 H56C 0.9800
C57 H57A 0.9800
C57 H57B 0.9800
C57 H57C 0.9800
C58 C59 1.522(4)
C58 C60 1.530(4)
C58 H58A 1.0000
C59 H59A 0.9800
C59 H59B 0.9800
C59 H59C 0.9800
C60 H60A 0.9800
C60 H60B 0.9800
C60 H60C 0.9800
C61 C66 1.42(5)
C61 C62 1.53(5)
C61 H61A 0.9900
C61 H61B 0.9900
C62 C63 1.47(6)
C62 H62A 0.9900
C62 H62B 0.9900
C63 C64 1.58(2)
C63 H63A 0.9900
C63 H63B 0.9900
C64 C65 1.52(4)
C64 H64A 0.9900
C64 H64B 0.9900
C65 C66 1.60(5)
C65 H65A 0.9900
C65 H65B 0.9900
C66 H66A 0.9900
C66 H66B 0.9900
C61A C62A 1.48(3)
C61A C66A 1.53(3)
C61A H61C 0.9900
C61A H61D 0.9900
C62A C63A 1.53(3)
C62A H62C 0.9900
C62A H62D 0.9900
C63A C64A 1.501(17)
C63A H63C 0.9900
C63A H63D 0.9900
C64A C65A 1.50(2)
C64A H64C 0.9900
C64A H64D 0.9900
C65A C66A 1.43(4)
C65A H65C 0.9900
C65A H65D 0.9900
C66A H66C 0.9900
C66A H66D 0.9900
C67 C68 1.525(10)
C67 C72 1.559(10)
C67 H67A 0.9900
C67 H67B 0.9900
C68 C69 1.492(8)
C68 H68A 0.9900
C68 H68B 0.9900
C69 C70 1.491(7)
C69 H69A 0.9900
C69 H69B 0.9900
C70 C71 1.455(7)
C70 H70A 0.9900
C70 H70B 0.9900
C71 C72 1.443(9)
C71 H71A 0.9900
C71 H71B 0.9900
C72 H72A 0.9900
C72 H72B 0.9900
C73 C78 1.446(8)
C73 C74 1.480(9)
C73 H73A 0.9900
C73 H73B 0.9900
C74 C75 1.416(11)
C74 H74A 0.9900
C74 H74B 0.9900
C75 C76 1.450(11)
C75 H75A 0.9900
C75 H75B 0.9900
C76 C77 1.418(8)
C76 H76A 0.9900
C76 H76B 0.9900
C77 C78 1.391(8)
C77 H77A 0.9900
C77 H77B 0.9900
C78 H78A 0.9900
C78 H78B 0.9900

loop_
_geom_torsion_atom_site_label_1
_geom_torsion_atom_site_label_2
_geom_torsion_atom_site_label_3
_geom_torsion_atom_site_label_4
_geom_torsion
C2 Si1 Si2 C31 98.20(12)
C16 Si1 Si2 C31 -29.40(14)
C2 Si1 Si2 C46 -130.92(13)
C16 Si1 Si2 C46 101.48(14)
C2 Si1 Si2 Si3 -26.50(9)
C16 Si1 Si2 Si3 -154.10(11)
C31 Si2 Si3 C1 -84.58(13)
C46 Si2 Si3 C1 149.54(12)
Si1 Si2 Si3 C1 25.67(9)
C31 Si2 Si3 C7 48.82(16)
C46 Si2 Si3 C7 -77.06(15)
Si1 Si2 Si3 C7 159.07(12)
C31 Si2 Si3 Cl1 166.31(10)
C46 Si2 Si3 Cl1 40.43(9)
Si1 Si2 Si3 Cl1 -83.44(4)
C7 Si3 C1 C6 25.6(3)
Cl1 Si3 C1 C6 -86.7(2)
Si2 Si3 C1 C6 168.3(2)
C7 Si3 C1 C2 -161.7(2)
Cl1 Si3 C1 C2 85.9(2)
Si2 Si3 C1 C2 -19.1(2)
C6 C1 C2 C3 -1.5(4)
Si3 C1 C2 C3 -174.3(2)
C6 C1 C2 Si1 168.8(2)
Si3 C1 C2 Si1 -4.0(3)
C16 Si1 C2 C3 -29.6(3)
Si2 Si1 C2 C3 -165.5(2)
C16 Si1 C2 C1 160.3(2)
Si2 Si1 C2 C1 24.4(2)
C1 C2 C3 C4 1.4(5)
Si1 C2 C3 C4 -168.8(3)
C2 C3 C4 C5 -0.6(5)
C3 C4 C5 C6 -0.1(5)
C4 C5 C6 C1 0.0(5)
C2 C1 C6 C5 0.8(4)
Si3 C1 C6 C5 173.3(2)
C1 Si3 C7 C8 -141.1(2)
Cl1 Si3 C7 C8 -27.9(3)
Si2 Si3 C7 C8 87.8(3)
C1 Si3 C7 C12 38.4(3)
Cl1 Si3 C7 C12 151.6(2)
Si2 Si3 C7 C12 -92.7(2)
C12 C7 C8 C9 0.9(5)
Si3 C7 C8 C9 -179.6(3)
C7 C8 C9 C10 -0.2(5)
C8 C9 C10 C11 -0.5(6)
C9 C10 C11 C12 0.5(5)
C10 C11 C12 C7 0.2(5)
C8 C7 C12 C11 -0.9(4)
Si3 C7 C12 C11 179.6(2)
C2 Si1 C16 C21 -53.0(3)
Si2 Si1 C16 C21 70.6(3)
C2 Si1 C16 C17 123.2(2)
Si2 Si1 C16 C17 -113.2(2)
C21 C16 C17 C18 1.7(4)
Si1 C16 C17 C18 -174.6(2)
C21 C16 C17 C22 179.9(3)
Si1 C16 C17 C22 3.6(4)
C16 C17 C18 C19 -0.8(5)
C22 C17 C18 C19 -179.1(3)
C17 C18 C19 C20 -0.2(5)
C17 C18 C19 C25 -177.7(4)
C17 C18 C19 C25A -166(2)
C18 C19 C20 C21 0.2(5)
C25 C19 C20 C21 177.5(5)
C25A C19 C20 C21 169.9(14)
C19 C20 C21 C16 0.8(5)
C19 C20 C21 C28 -177.0(3)
C17 C16 C21 C20 -1.7(4)
Si1 C16 C21 C20 174.6(2)
C17 C16 C21 C28 175.9(3)
Si1 C16 C21 C28 -7.8(4)
C18 C17 C22 C23 83.8(3)
C16 C17 C22 C23 -94.4(3)
C18 C17 C22 C24 -40.6(4)
C16 C17 C22 C24 141.1(3)
C18 C19 C25 C26 -131.9(9)
C20 C19 C25 C26 50.8(11)
C25A C19 C25 C26 72(4)
C18 C19 C25 C27 104.1(10)
C20 C19 C25 C27 -73.2(10)
C25A C19 C25 C27 -52(4)
C18 C19 C25A C27A 37(5)
C20 C19 C25A C27A -129(3)
C25 C19 C25A C27A 69(5)
C18 C19 C25A C26A -69(3)
C20 C19 C25A C26A 124(3)
C25 C19 C25A C26A -38(4)
C20 C21 C28 C30 58.8(4)
C16 C21 C28 C30 -119.0(3)
C20 C21 C28 C29 -64.7(4)
C16 C21 C28 C29 117.6(3)
C46 Si2 C31 C36 -57.0(2)
Si3 Si2 C31 C36 179.12(16)
Si1 Si2 C31 C36 81.3(2)
C46 Si2 C31 C32 119.7(2)
Si3 Si2 C31 C32 -4.1(3)
Si1 Si2 C31 C32 -101.9(2)
C36 C31 C32 C33 -1.0(4)
Si2 C31 C32 C33 -177.7(2)
C36 C31 C32 C37 178.9(2)
Si2 C31 C32 C37 2.2(4)
C31 C32 C33 C34 1.6(4)
C37 C32 C33 C34 -178.4(3)
C32 C33 C34 C35 -0.5(4)
C32 C33 C34 C40 -177.0(3)
C33 C34 C35 C36 -1.2(4)
C40 C34 C35 C36 175.4(3)
C34 C35 C36 C31 1.7(4)
C34 C35 C36 C43 -178.8(3)
C32 C31 C36 C35 -0.5(4)
Si2 C31 C36 C35 176.5(2)
C32 C31 C36 C43 180.0(2)
Si2 C31 C36 C43 -3.0(3)
C33 C32 C37 C39 -69.3(3)
C31 C32 C37 C39 110.8(3)
C33 C32 C37 C38 55.1(3)
C31 C32 C37 C38 -124.8(3)
C35 C34 C40 C41 131.0(4)
C33 C34 C40 C41 -52.6(5)
C35 C34 C40 C42 -103.9(3)
C33 C34 C40 C42 72.5(4)
C35 C36 C43 C44 -64.7(3)
C31 C36 C43 C44 114.8(3)
C35 C36 C43 C45 60.3(4)
C31 C36 C43 C45 -120.2(3)
C31 Si2 C46 C47 122.5(2)
Si3 Si2 C46 C47 -102.7(2)
Si1 Si2 C46 C47 -8.4(3)
C31 Si2 C46 C51 -59.7(2)
Si3 Si2 C46 C51 75.1(2)
Si1 Si2 C46 C51 169.35(16)
C51 C46 C47 C48 -3.6(4)
Si2 C46 C47 C48 174.2(2)
C51 C46 C47 C52 176.3(2)
Si2 C46 C47 C52 -5.9(4)
C46 C47 C48 C49 3.0(4)
C52 C47 C48 C49 -176.9(3)
C47 C48 C49 C50 0.3(4)
C47 C48 C49 C55 -178.6(3)
C48 C49 C50 C51 -3.0(4)
C55 C49 C50 C51 175.9(3)
C49 C50 C51 C46 2.3(4)
C49 C50 C51 C58 179.8(3)
C47 C46 C51 C50 1.0(4)
Si2 C46 C51 C50 -176.9(2)
C47 C46 C51 C58 -176.3(2)
Si2 C46 C51 C58 5.8(3)
C48 C47 C52 C54 -71.8(3)
C46 C47 C52 C54 108.3(3)
C48 C47 C52 C53 53.2(3)
C46 C47 C52 C53 -126.7(3)
C50 C49 C55 C57 161.4(3)
C48 C49 C55 C57 -19.8(5)
C50 C49 C55 C56 -72.1(4)
C48 C49 C55 C56 106.7(4)
C50 C51 C58 C59 -76.9(3)
C46 C51 C58 C59 100.5(3)
C50 C51 C58 C60 46.5(3)
C46 C51 C58 C60 -136.1(3)
C66 C61 C62 C63 63(4)
C61 C62 C63 C64 -61(4)
C62 C63 C64 C65 60(3)
C63 C64 C65 C66 -55(4)
C62 C61 C66 C65 -59(5)
C64 C65 C66 C61 58(5)
C66A C61A C62A C63A -51(3)
C61A C62A C63A C64A 54(2)
C62A C63A C64A C65A -56(2)
C63A C64A C65A C66A 57(3)
C64A C65A C66A C61A -55(3)
C62A C61A C66A C65A 52(3)
C72 C67 C68 C69 56.4(9)
C67 C68 C69 C70 -57.4(7)
C68 C69 C70 C71 56.1(7)
C69 C70 C71 C72 -56.1(8)
C70 C71 C72 C67 57.6(9)
C68 C67 C72 C71 -57.3(10)
C78 C73 C74 C75 -34.1(12)
C73 C74 C75 C76 31.7(14)
C74 C75 C76 C77 -32.0(13)
C75 C76 C77 C78 34.2(10)
C76 C77 C78 C73 -38.3(10)
C74 C73 C78 C77 38.2(10)
